data_2007757
loop_
_publ_author_name
'Guzman-Jimenez, Ilse Y.'
'Whitmire, Kenton H.'

_publ_section_title
;
 Bis(tetraethylammonium)
 tetra-\m-carbonyl-icosacarbonylhexairondithallate(2
 <i>Fe</i>---<i>Fe</i>)(8 <i>Fe</i>---<i>Tl</i>)(2--)
;
_journal_issue 10
_journal_name_full 'Acta Crystallographica Section C'
_journal_page_first IUC9800053
_journal_paper_doi 10.1107/S0108270198099326
_journal_volume 54
_journal_year 1998
_chemical_formula_iupac '2(C8 H20 N )[Fe6 Tl2 (CO)24 ]'
_chemical_formula_structural '[Et4N]2[Tl2Fe6(CO)24]'
_chemical_formula_sum 'C40 H40 Fe6 N2 O24 Tl2'
_chemical_formula_weight 1676.58
_chemical_name_systematic
; Ethanaminium, N,N,N-triethyl-,
tetra-.mu.-carbonyleicosacarbonyldithalla-
hexaferrate (2-) (2Fe-Fe) (8Fe-Tl) (2:1)
;
_space_group_IT_number 64
_symmetry_cell_setting orthorhombic
_symmetry_space_group_name_Hall '-C 2ac 2'
_symmetry_space_group_name_H-M 'C m c a'
_cell_angle_alpha 90.00
_cell_angle_beta 90.00
_cell_angle_gamma 90.00
_cell_formula_units_Z 4
_cell_length_a 17.186(3)
_cell_length_b 18.936(4)
_cell_length_c 17.406(4)
_cell_measurement_reflns_used 25
_cell_measurement_temperature 298
_cell_measurement_theta_max 7.985
_cell_measurement_theta_min 3.630
_cell_volume 5665(2)
_computing_cell_refinement 'MSC/AFC Software (Molecular Structure Corporation, 1995)'
_computing_data_collection 'MSC/AFC Software (Molecular Structure Corporation, 1995)'
_computing_data_reduction 'MSC/AFC Software (Molecular Structure Corporation, 1995)'
_computing_publication_material SHELXL93
_computing_structure_refinement 'SHELXL93 (Sheldrick, 1993)'
_computing_structure_solution 'SHELXS86 (Sheldrick, 1986)'
_diffrn_ambient_temperature 298
_diffrn_measurement_device 'Rigaku AFC5S'
_diffrn_measurement_method '\w scans'
_diffrn_radiation_monochromator graphite
_diffrn_radiation_source 'normal-focus sealed tube'
_diffrn_radiation_type MoK\a
_diffrn_radiation_wavelength 0.71073
_diffrn_reflns_av_R_equivalents 0.0000
_diffrn_reflns_av_sigmaI/netI 0.1602
_diffrn_reflns_limit_h_max 24
_diffrn_reflns_limit_h_min 0
_diffrn_reflns_limit_k_max 18
_diffrn_reflns_limit_k_min 0
_diffrn_reflns_limit_l_max 0
_diffrn_reflns_limit_l_min -22
_diffrn_reflns_number 2047
_diffrn_reflns_theta_max 30.19
_diffrn_reflns_theta_min 2.15
_diffrn_standards_decay_% 0
_diffrn_standards_interval_count 150
_diffrn_standards_number 3
_exptl_absorpt_coefficient_mu 7.234
_exptl_absorpt_correction_T_max 0.235
_exptl_absorpt_correction_T_min 0.107
_exptl_absorpt_correction_type 'psi scans'
_exptl_absorpt_process_details ' (MSC/AFC, Molecular Structure Corporation, 1995)'
_exptl_crystal_colour black
_exptl_crystal_density_diffrn 1.966
_exptl_crystal_density_method 'not measured'
_exptl_crystal_description 'rectangular prism'
_exptl_crystal_F_000 3216
_exptl_crystal_size_max 0.3
_exptl_crystal_size_mid 0.2
_exptl_crystal_size_min 0.2
_refine_diff_density_max 2.089
_refine_diff_density_min -2.381
_refine_ls_extinction_method none
_refine_ls_goodness_of_fit_all 1.054
_refine_ls_goodness_of_fit_obs 1.099
_refine_ls_hydrogen_treatment constr
_refine_ls_matrix_type full
_refine_ls_number_parameters 183
_refine_ls_number_reflns 2039
_refine_ls_number_restraints 0
_refine_ls_restrained_S_all 1.091
_refine_ls_restrained_S_obs 1.099
_refine_ls_R_factor_all 0.1755
_refine_ls_R_factor_obs 0.0492
_refine_ls_shift/esd_max 0.000
_refine_ls_shift/esd_mean 0.000
_refine_ls_structure_factor_coef Fsqd
_refine_ls_weighting_details 'w=1/[\s^2^(Fo^2^)+(0.0689P)^2^+16.7215P] where P=(Fo^2^+2Fc^2^)/3'
_refine_ls_weighting_scheme calc
_refine_ls_wR_factor_all 0.1690
_refine_ls_wR_factor_obs 0.1163
_reflns_number_observed 1043
_reflns_number_total 2047
_reflns_observed_criterion >2sigma(I)
_cod_data_source_file qa0054.cif
_cod_data_source_block I
_cod_depositor_comments
;
The following automatic conversions were performed:

'_refine_ls_weighting_scheme' value 'calc
w=1/[\s^2^(Fo^2^)+(0.0689P)^2^+16.7215P] where P=(Fo^2^+2Fc^2^)/3'
was changed to 'calc'. New tag '_refine_ls_weighting_details' was
created. The value of the new tag was set to
'w=1/[\s^2^(Fo^2^)+(0.0689P)^2^+16.7215P] where P=(Fo^2^+2Fc^2^)/3'.

Automatic conversion script
Id: cif_fix_values 3143 2015-03-26 13:38:13Z robertas 
;
_cod_original_cell_volume 5665.(2)
_cod_original_sg_symbol_Hall '-C 2bc 2'
_cod_database_code 2007757

loop_
_symmetry_equiv_pos_as_xyz
'x, y, z'
'-x, -y+1/2, z+1/2'
'-x, y+1/2, -z+1/2'
'x, -y, -z'
'x+1/2, y+1/2, z'
'-x+1/2, -y+1, z+1/2'
'-x+1/2, y+1, -z+1/2'
'x+1/2, -y+1/2, -z'
'-x, -y, -z'
'x, y-1/2, -z-1/2'
'x, -y-1/2, z-1/2'
'-x, y, z'
'-x+1/2, -y+1/2, -z'
'x+1/2, y, -z-1/2'
'x+1/2, -y, z-1/2'
'-x+1/2, y+1/2, z'

loop_
_atom_site_aniso_label
_atom_site_aniso_U_11
_atom_site_aniso_U_22
_atom_site_aniso_U_33
_atom_site_aniso_U_12
_atom_site_aniso_U_13
_atom_site_aniso_U_23
Tl1 0.0437(6) 0.0557(7) 0.0341(5) 0.000 0.000 -0.0006(7)
Fe1 0.045(2) 0.069(2) 0.048(2) 0.005(2) 0.0023(14) -0.0062(15)
Fe2 0.026(2) 0.062(3) 0.038(2) 0.000 0.000 0.007(2)
C11 0.043(12) 0.083(16) 0.074(15) 0.000(13) 0.009(11) -0.001(13)
O11 0.056(10) 0.144(17) 0.094(13) 0.022(11) -0.025(9) -0.008(12)
C12 0.024(13) 0.07(2) 0.050(17) 0.000 0.000 -0.012(17)
O12 0.102(17) 0.060(14) 0.047(12) 0.000 0.000 0.002(11)
C13 0.058(13) 0.053(14) 0.084(17) 0.010(12) 0.002(13) 0.005(13)
O13 0.097(13) 0.116(14) 0.085(12) 0.010(11) 0.032(11) -0.032(11)
C14 0.035(15) 0.09(2) 0.08(2) 0.000 0.000 0.00(2)
O14 0.065(14) 0.101(17) 0.040(11) 0.000 0.000 0.019(12)
C15 0.039(11) 0.091(19) 0.059(13) -0.003(13) 0.015(10) -0.004(13)
O15 0.079(12) 0.131(14) 0.079(12) -0.028(11) 0.021(10) -0.013(11)
C21 0.012(10) 0.10(2) 0.026(12) 0.000 0.000 0.015(17)
O21 0.118(19) 0.067(15) 0.061(14) 0.000 0.000 0.009(14)
C22 0.053(17) 0.07(2) 0.054(19) 0.000 0.000 0.004(18)
O22 0.091(15) 0.121(19) 0.039(11) 0.000 0.000 0.002(14)
C23 0.060(12) 0.057(12) 0.034(8) 0.010(12) -0.010(10) 0.020(11)
O23 0.025(7) 0.143(15) 0.109(13) -0.006(10) 0.006(8) -0.013(14)
N1 0.033(12) 0.091(19) 0.061(15) 0.000 0.000 0.001(15)
C1 0.032(10) 0.098(17) 0.082(14) 0.003(12) 0.023(10) -0.018(14)
C2 0.078(17) 0.12(2) 0.093(19) 0.006(17) 0.032(15) -0.002(17)
C3 0.046(13) 0.17(3) 0.15(3) 0.035(17) -0.015(17) -0.02(3)
C4 0.16(3) 0.19(4) 0.072(19) 0.04(3) -0.01(2) 0.02(2)

loop_
_atom_site_label
_atom_site_fract_x
_atom_site_fract_y
_atom_site_fract_z
_atom_site_U_iso_or_equiv
_atom_site_thermal_displace_type
_atom_site_calc_flag
_atom_site_refinement_flags
_atom_site_occupancy
_atom_site_disorder_group
_atom_site_type_symbol
Tl1 0.5000 0.06932(6) 0.07184(6) 0.0445(4) Uani d S 1 . Tl
Fe1 0.4305(2) 0.1662(2) 0.1731(2) 0.0541(8) Uani d . 1 . Fe
Fe2 0.5000 -0.0899(2) 0.0842(2) 0.0423(10) Uani d S 1 . Fe
C11 0.3798(12) 0.1933(12) 0.0936(13) 0.067(6) Uani d . 1 . C
O11 0.3419(9) 0.2114(10) 0.0422(10) 0.098(6) Uani d . 1 . O
C12 0.5000 0.2449(16) 0.1379(16) 0.048(7) Uani d S 1 . C
O12 0.5000 0.3079(11) 0.1090(10) 0.069(6) Uani d S 1 . O
C13 0.3923(12) 0.2321(10) 0.2390(13) 0.065(6) Uani d . 1 . C
O13 0.3673(10) 0.2759(9) 0.2835(10) 0.099(6) Uani d . 1 . O
C14 0.5000 0.1278(18) 0.249(2) 0.068(9) Uani d S 1 . C
O14 0.5000 0.1005(11) 0.3145(11) 0.068(6) Uani d S 1 . O
C15 0.3780(11) 0.0830(12) 0.1953(12) 0.063(6) Uani d . 1 . C
O15 0.3410(9) 0.0323(10) 0.2138(10) 0.096(6) Uani d . 1 . O
C21 0.5000 -0.1952(17) 0.0753(15) 0.046(7) Uani d S 1 . C
O21 0.5000 -0.2622(12) 0.0653(13) 0.082(7) Uani d S 1 . O
C22 0.5000 -0.0816(17) 0.1867(18) 0.059(8) Uani d S 1 . C
O22 0.5000 -0.0765(13) 0.2531(12) 0.084(7) Uani d S 1 . O
C23 0.5929(12) -0.0764(10) 0.0706(10) 0.050(5) Uani d . 1 . C
O23 0.6534(8) -0.0655(10) 0.0653(10) 0.092(5) Uani d . 1 . O
N1 0.8436(12) 0.0000 0.0000 0.062(7) Uani d S 1 . N
C1 0.7973(11) -0.0577(12) -0.0400(13) 0.071(6) Uani d . 1 . C
H1A 0.7641(11) -0.0341(12) -0.0770(13) 0.085 Uiso calc R 1 . H
H1B 0.7630(11) -0.0776(12) -0.0013(13) 0.085 Uiso calc R 1 . H
C2 0.8345(13) -0.1216(13) -0.0829(14) 0.096(8) Uani d . 1 . C
H2A 0.7940(13) -0.1510(13) -0.1035(14) 0.144 Uiso calc R 1 . H
H2B 0.8656(13) -0.1485(13) -0.0476(14) 0.144 Uiso calc R 1 . H
H2C 0.8666(13) -0.1046(13) -0.1240(14) 0.144 Uiso calc R 1 . H
C3 0.8912(13) -0.0409(17) 0.0577(18) 0.122(11) Uani d . 1 . C
H3A 0.9256(13) -0.0077(17) 0.0832(18) 0.147 Uiso calc R 1 . H
H3B 0.9239(13) -0.0736(17) 0.0294(18) 0.147 Uiso calc R 1 . H
C4 0.8493(19) -0.0825(16) 0.1190(16) 0.140(13) Uani d . 1 . C
H4A 0.8867(19) -0.1055(16) 0.1514(16) 0.210 Uiso calc R 1 . H
H4B 0.8165(19) -0.1172(16) 0.0953(16) 0.210 Uiso calc R 1 . H
H4C 0.8181(19) -0.0510(16) 0.1494(16) 0.210 Uiso calc R 1 . H

loop_
_atom_type_symbol
_atom_type_description
_atom_type_scat_dispersion_real
_atom_type_scat_dispersion_imag
_atom_type_scat_source
C C 0.0033 0.0016 'International Tables Vol C Tables 4.2.6.8 and 6.1.1.4'
H H 0.0000 0.0000 'International Tables Vol C Tables 4.2.6.8 and 6.1.1.4'
N N 0.0061 0.0033 'International Tables Vol C Tables 4.2.6.8 and 6.1.1.4'
O O 0.0106 0.0060 'International Tables Vol C Tables 4.2.6.8 and 6.1.1.4'
Fe Fe 0.3463 0.8444 'International Tables Vol C Tables 4.2.6.8 and 6.1.1.4'
Tl Tl -2.8358 9.6688 'International Tables Vol C Tables 4.2.6.8 and 6.1.1.4'

loop_
_geom_angle_atom_site_label_1
_geom_angle_atom_site_label_2
_geom_angle_atom_site_label_3
_geom_angle_site_symmetry_1
_geom_angle_site_symmetry_3
_geom_angle
_geom_angle_publ_flag
Fe2 Tl1 Fe1 9_655 12_655 121.88(9) y
Fe2 Tl1 Fe1 9_655 . 121.88(9) y
Fe1 Tl1 Fe1 12_655 . 50.31(11) y
Fe2 Tl1 Fe2 9_655 . 102.26(9) y
Fe1 Tl1 Fe2 12_655 . 127.32(9) y
Fe1 Tl1 Fe2 . . 127.32(9) y
Fe2 Tl1 Tl1 9_655 9_655 54.57(8) y
Fe1 Tl1 Tl1 12_655 9_655 154.85(6) y
Fe1 Tl1 Tl1 . 9_655 154.85(6) y
Fe2 Tl1 Tl1 . 9_655 47.69(7) y
C11 Fe1 C13 . . 96.9(10) ?
C11 Fe1 C15 . . 100.1(10) ?
C13 Fe1 C15 . . 106.1(9) ?
C11 Fe1 C14 . . 169.6(11) ?
C13 Fe1 C14 . . 92.7(12) ?
C15 Fe1 C14 . . 80.7(10) ?
C11 Fe1 C12 . . 80.4(10) ?
C13 Fe1 C12 . . 84.1(10) ?
C15 Fe1 C12 . . 169.6(9) ?
C14 Fe1 C12 . . 97.0(10) ?
C11 Fe1 Fe1 . 12_655 120.5(7) ?
C13 Fe1 Fe1 . 12_655 111.1(7) ?
C15 Fe1 Fe1 . 12_655 119.1(6) ?
C14 Fe1 Fe1 . 12_655 51.7(7) ?
C12 Fe1 Fe1 . 12_655 53.5(5) ?
C11 Fe1 Tl1 . . 84.5(7) ?
C13 Fe1 Tl1 . . 175.8(7) ?
C15 Fe1 Tl1 . . 77.5(6) ?
C14 Fe1 Tl1 . . 85.6(9) ?
C12 Fe1 Tl1 . . 92.3(7) ?
Fe1 Fe1 Tl1 12_655 . 64.85(6) y
C23 Fe2 C23 . 12_655 155.3(12) ?
C23 Fe2 C22 . . 97.5(6) ?
C23 Fe2 C22 12_655 . 97.5(6) ?
C23 Fe2 C21 . . 98.4(7) ?
C23 Fe2 C21 12_655 . 98.4(7) ?
C22 Fe2 C21 . . 99.5(13) ?
C23 Fe2 Tl1 . 9_655 80.4(6) ?
C23 Fe2 Tl1 12_655 9_655 80.4(6) ?
C22 Fe2 Tl1 . 9_655 166.8(10) ?
C21 Fe2 Tl1 . 9_655 93.7(8) ?
C23 Fe2 Tl1 . . 80.4(7) ?
C23 Fe2 Tl1 12_655 . 80.4(7) ?
C22 Fe2 Tl1 . . 89.0(10) ?
C21 Fe2 Tl1 . . 171.5(8) ?
Tl1 Fe2 Tl1 9_655 . 77.74(9) y
O11 C11 Fe1 . . 176.2(19) ?
O12 C12 Fe1 . 12_655 143.5(5) ?
O12 C12 Fe1 . . 143.5(5) ?
Fe1 C12 Fe1 12_655 . 73.1(11) ?
O13 C13 Fe1 . . 179.4(18) ?
O14 C14 Fe1 . 12_655 141.5(7) ?
O14 C14 Fe1 . . 141.5(7) ?
Fe1 C14 Fe1 12_655 . 76.6(13) ?
O15 C15 Fe1 . . 174.8(17) ?
O21 C21 Fe2 . . 177.(2) ?
O22 C22 Fe2 . . 180.(3) ?
O23 C23 Fe2 . . 176.(2) ?
C3 N1 C3 4 . 114.(3) ?
C3 N1 C1 4 . 110.4(14) ?
C3 N1 C1 . . 102.7(15) ?
C3 N1 C1 4 4 102.7(15) ?
C3 N1 C1 . 4 110.4(14) ?
C1 N1 C1 . 4 116.9(19) ?
N1 C1 C2 . . 124.2(16) ?
N1 C3 C4 . . 119.(2) ?

loop_
_geom_bond_atom_site_label_1
_geom_bond_atom_site_label_2
_geom_bond_site_symmetry_2
_geom_bond_distance
_geom_bond_publ_flag
Tl1 Fe2 9_655 2.744(4) y
Tl1 Fe1 12_655 2.811(3) y
Tl1 Fe1 . 2.811(3) y
Tl1 Fe2 . 3.023(4) y
Tl1 Tl1 9_655 3.626(2) y
Fe1 C11 . 1.71(2) ?
Fe1 C13 . 1.82(2) ?
Fe1 C15 . 1.86(2) ?
Fe1 C14 . 1.93(3) ?
Fe1 C12 . 2.01(3) ?
Fe1 Fe1 12_655 2.389(5) y
Fe2 C23 . 1.63(2) ?
Fe2 C23 12_655 1.63(2) ?
Fe2 C22 . 1.79(3) ?
Fe2 C21 . 2.00(3) ?
Fe2 Tl1 9_655 2.744(4) y
C11 O11 . 1.16(2) ?
C12 O12 . 1.29(3) ?
C12 Fe1 12_655 2.01(3) ?
C13 O13 . 1.21(2) ?
C14 O14 . 1.25(4) ?
C14 Fe1 12_655 1.93(3) ?
C15 O15 . 1.20(2) ?
C21 O21 . 1.28(3) ?
C22 O22 . 1.16(3) ?
C23 O23 . 1.06(2) ?
N1 C3 4 1.51(3) ?
N1 C3 . 1.51(3) ?
N1 C1 . 1.52(2) ?
N1 C1 4 1.52(2) ?
C1 C2 . 1.56(3) ?
C3 C4 . 1.51(4) ?
